data_4333250
loop_
_publ_author_name
'Jung, Hyo Sung'
'Ko, Kyoung Chul'
'Lee, Jae Hong'
'Kim, Sang Hoon'
'Bhuniya, Sankarprasad'
'Lee, Jin Yong'
'Kim, Youngmee'
'Kim, Sung Jin'
'Kim, Jong Seung'

_publ_section_title
;
 Rationally Designed Fluorescence Turn-On Sensors: A New Design Strategy
 Based on Orbital Control
;
_journal_issue 18
_journal_name_full 'Inorganic Chemistry'
_journal_page_first 8552
_journal_page_last 8557
_journal_paper_doi 10.1021/ic101165k
_journal_volume 49
_journal_year 2010
_chemical_formula_sum 'C44 H40 N4 O6'
_chemical_formula_weight 720.80
_chemical_name_systematic
; 
 ? 
;
_space_group_IT_number 9
_symmetry_cell_setting monoclinic
_symmetry_space_group_name_Hall 'C -2yc'
_symmetry_space_group_name_H-M 'C 1 c 1'
_atom_sites_solution_hydrogens geom
_atom_sites_solution_primary direct
_atom_sites_solution_secondary difmap
_audit_creation_method SHELXL-97
_cell_angle_alpha 90.00
_cell_angle_beta 104.32(3)
_cell_angle_gamma 90.00
_cell_formula_units_Z 4
_cell_length_a 28.146(6)
_cell_length_b 18.342(4)
_cell_length_c 7.3994(15)
_cell_measurement_reflns_used 4457
_cell_measurement_temperature 293(2)
_cell_measurement_theta_max 26.50
_cell_measurement_theta_min 2.64
_cell_volume 3701.3(14)
_computing_cell_refinement 'Bruker SMART'
_computing_data_collection 'Bruker SMART'
_computing_data_reduction 'Bruker SAINT'
_computing_molecular_graphics 'Bruker SHELXTL'
_computing_publication_material 'Bruker SHELXTL'
_computing_structure_refinement 'SHELXL-97 (Sheldrick, 1997)'
_computing_structure_solution 'SHELXS-97 (Sheldrick, 1990)'
_diffrn_ambient_temperature 293(2)
_diffrn_measured_fraction_theta_full 0.797
_diffrn_measured_fraction_theta_max 0.797
_diffrn_measurement_device_type 'CCD area detector'
_diffrn_measurement_method 'phi and omega scans'
_diffrn_radiation_monochromator graphite
_diffrn_radiation_source 'fine-focus sealed tube'
_diffrn_radiation_type MoK\a
_diffrn_radiation_wavelength 0.71073
_diffrn_reflns_av_R_equivalents 0.0773
_diffrn_reflns_av_sigmaI/netI 0.0725
_diffrn_reflns_limit_h_max 30
_diffrn_reflns_limit_h_min -32
_diffrn_reflns_limit_k_max 20
_diffrn_reflns_limit_k_min -19
_diffrn_reflns_limit_l_max 8
_diffrn_reflns_limit_l_min -8
_diffrn_reflns_number 15445
_diffrn_reflns_theta_full 25.00
_diffrn_reflns_theta_max 25.00
_diffrn_reflns_theta_min 2.97
_exptl_absorpt_coefficient_mu 0.087
_exptl_absorpt_correction_type none
_exptl_crystal_colour red
_exptl_crystal_density_diffrn 1.294
_exptl_crystal_density_method 'not measured'
_exptl_crystal_description plate
_exptl_crystal_F_000 1520
_exptl_crystal_size_max 0.35
_exptl_crystal_size_mid 0.25
_exptl_crystal_size_min 0.03
_refine_diff_density_max 0.302
_refine_diff_density_min -0.209
_refine_diff_density_rms 0.049
_refine_ls_abs_structure_details 'Flack H D (1983), Acta Cryst. A39, 876-881'
_refine_ls_abs_structure_Flack -2(5)
_refine_ls_extinction_coef 0.00009(19)
_refine_ls_extinction_expression Fc^*^=kFc[1+0.001xFc^2^\l^3^/sin(2\q)]^-1/4^
_refine_ls_extinction_method SHELXL
_refine_ls_goodness_of_fit_ref 1.010
_refine_ls_hydrogen_treatment constr
_refine_ls_matrix_type full
_refine_ls_number_parameters 427
_refine_ls_number_reflns 2879
_refine_ls_number_restraints 2
_refine_ls_restrained_S_all 1.010
_refine_ls_R_factor_all 0.1611
_refine_ls_R_factor_gt 0.0587
_refine_ls_shift/su_max 0.001
_refine_ls_shift/su_mean 0.000
_refine_ls_structure_factor_coef Fsqd
_refine_ls_weighting_details 'calc w=1/[\s^2^(Fo^2^)+(0.0993P)^2^+0.0000P] where P=(Fo^2^+2Fc^2^)/3'
_refine_ls_weighting_scheme calc
_refine_ls_wR_factor_gt 0.1351
_refine_ls_wR_factor_ref 0.1964
_reflns_number_gt 1329
_reflns_number_total 2879
_reflns_threshold_expression >2sigma(I)
_cod_data_source_file ic101165ksup1.cif
_cod_data_source_block IC3
_cod_depositor_comments
;
The following automatic conversions were performed:

'_symmetry_cell_setting' value 'Monoclinic' changed to 'monoclinic'
according to /home/saulius/struct/CIF-dictionaries/cif_core.dic
dictionary named 'cif_core.dic' version 2.4.2 from 2011-04-26.

Automatic conversion script
Id: cif_fix_values 1891 2012-01-12 08:04:46Z andrius 
;
_cod_original_cell_volume 3701.1(13)
_cod_original_sg_symbol_H-M Cc
_cod_database_code 4333250

loop_
_symmetry_equiv_pos_as_xyz
'x, y, z'
'x, -y, z+1/2'
'x+1/2, y+1/2, z'
'x+1/2, -y+1/2, z+1/2'

loop_
_atom_site_label
_atom_site_type_symbol
_atom_site_fract_x
_atom_site_fract_y
_atom_site_fract_z
_atom_site_U_iso_or_equiv
_atom_site_adp_type
_atom_site_occupancy
_atom_site_symmetry_multiplicity
_atom_site_calc_flag
_atom_site_refinement_flags
C11 C 0.2537(3) 0.3837(6) 0.8868(12) 0.048(4) Uani 1 1 d G
C12 C 0.2483(4) 0.4464(6) 0.9855(11) 0.057(4) Uani 1 1 d G
H12 H 0.2758 0.4733 1.0445 0.069 Uiso 1 1 calc R
C13 C 0.2019(5) 0.4689(5) 0.9960(13) 0.072(5) Uani 1 1 d G
H13 H 0.1983 0.5108 1.0620 0.087 Uiso 1 1 calc R
C14 C 0.1608(4) 0.4287(7) 0.9077(16) 0.072(5) Uani 1 1 d G
H14 H 0.1298 0.4437 0.9147 0.087 Uiso 1 1 calc R
C15 C 0.1662(4) 0.3660(6) 0.8090(15) 0.075(6) Uani 1 1 d G
H15 H 0.1387 0.3391 0.7500 0.090 Uiso 1 1 calc R
C16 C 0.2126(5) 0.3435(5) 0.7985(12) 0.056(4) Uani 1 1 d G
H16 H 0.2162 0.3016 0.7325 0.068 Uiso 1 1 calc R
C17 C 0.3116(6) 0.2943(9) 0.8932(16) 0.046(4) Uani 1 1 d .
H17 H 0.2879 0.2613 0.9097 0.055 Uiso 1 1 calc R
C18 C 0.3597(4) 0.2659(6) 0.8777(12) 0.041(4) Uani 1 1 d .
C19 C 0.3644(5) 0.1875(6) 0.8778(15) 0.040(4) Uani 1 1 d .
C110 C 0.4493(4) 0.2010(7) 0.8638(14) 0.036(4) Uani 1 1 d .
C111 C 0.4455(4) 0.2779(7) 0.8583(13) 0.038(4) Uani 1 1 d .
C112 C 0.3990(5) 0.3087(7) 0.8653(14) 0.054(5) Uani 1 1 d .
H112 H 0.3953 0.3591 0.8613 0.065 Uiso 1 1 calc R
C113 C 0.4856(6) 0.3158(8) 0.8453(18) 0.038(4) Uani 1 1 d .
H113 H 0.4835 0.3664 0.8452 0.045 Uiso 1 1 calc R
C114 C 0.5283(6) 0.2862(8) 0.8324(16) 0.047(4) Uani 1 1 d .
C115 C 0.5724(6) 0.3281(8) 0.8173(17) 0.047(4) Uani 1 1 d .
H11A H 0.5694 0.3410 0.6878 0.057 Uiso 1 1 calc R
H11B H 0.5742 0.3729 0.8883 0.057 Uiso 1 1 calc R
C116 C 0.6176(7) 0.2857(9) 0.887(2) 0.065(5) Uani 1 1 d .
H11C H 0.6229 0.2798 1.0210 0.078 Uiso 1 1 calc R
H11D H 0.6450 0.3134 0.8652 0.078 Uiso 1 1 calc R
C117 C 0.6175(6) 0.2115(10) 0.800(2) 0.071(6) Uani 1 1 d .
H11E H 0.6158 0.2163 0.6682 0.085 Uiso 1 1 calc R
H11F H 0.6473 0.1855 0.8588 0.085 Uiso 1 1 calc R
C118 C 0.5752(7) 0.0922(9) 0.802(2) 0.070(5) Uani 1 1 d .
H11G H 0.5767 0.0818 0.6751 0.085 Uiso 1 1 calc R
H11H H 0.6049 0.0729 0.8843 0.085 Uiso 1 1 calc R
C119 C 0.5347(10) 0.0549(14) 0.838(3) 0.153(8) Uiso 1 1 d .
H11I H 0.5247 0.0205 0.7359 0.184 Uiso 1 1 calc R
H11J H 0.5481 0.0257 0.9482 0.184 Uiso 1 1 calc R
C120 C 0.4934(7) 0.0817(9) 0.863(2) 0.074(6) Uani 1 1 d .
H12A H 0.4899 0.0675 0.9858 0.089 Uiso 1 1 calc R
H12B H 0.4660 0.0612 0.7711 0.089 Uiso 1 1 calc R
C121 C 0.4918(6) 0.1624(9) 0.8483(19) 0.045(4) Uani 1 1 d .
C122 C 0.5322(7) 0.2040(9) 0.8351(16) 0.051(5) Uani 1 1 d .
C21 C 0.6246(3) 0.6134(6) 0.8197(12) 0.051(4) Uani 1 1 d G
C22 C 0.6304(4) 0.5537(6) 0.7116(11) 0.075(5) Uani 1 1 d G
H22 H 0.6031 0.5278 0.6468 0.090 Uiso 1 1 calc R
C23 C 0.6770(5) 0.5327(5) 0.7004(13) 0.069(5) Uani 1 1 d G
H23 H 0.6809 0.4927 0.6280 0.083 Uiso 1 1 calc R
C24 C 0.7179(3) 0.5714(7) 0.7972(16) 0.072(6) Uani 1 1 d G
H24 H 0.7491 0.5574 0.7897 0.086 Uiso 1 1 calc R
C25 C 0.7121(3) 0.6312(6) 0.9053(14) 0.057(4) Uani 1 1 d G
H25 H 0.7394 0.6571 0.9701 0.069 Uiso 1 1 calc R
C26 C 0.6655(4) 0.6522(5) 0.9166(12) 0.049(4) Uani 1 1 d G
H26 H 0.6616 0.6922 0.9889 0.058 Uiso 1 1 calc R
C27 C 0.5657(5) 0.7030(10) 0.8180(17) 0.045(4) Uani 1 1 d .
H27 H 0.5907 0.7346 0.8082 0.054 Uiso 1 1 calc R
C28 C 0.5201(3) 0.7355(6) 0.8271(11) 0.045(4) Uani 1 1 d G
C29 C 0.5165(3) 0.8111(6) 0.8268(10) 0.057(5) Uani 1 1 d G
O21 O 0.4730(3) 0.8441(4) 0.8396(11) 0.052(3) Uani 1 1 d G
C210 C 0.4331(3) 0.8016(5) 0.8527(11) 0.037(4) Uani 1 1 d G
C211 C 0.4367(3) 0.7260(5) 0.8529(12) 0.040(4) Uani 1 1 d G
C212 C 0.4802(4) 0.6930(4) 0.8402(12) 0.040(4) Uani 1 1 d G
H212 H 0.4827 0.6424 0.8403 0.048 Uiso 1 1 calc R
C213 C 0.3941(6) 0.6857(10) 0.8646(18) 0.052(4) Uani 1 1 d .
H213 H 0.3953 0.6350 0.8660 0.063 Uiso 1 1 calc R
C214 C 0.3511(6) 0.7202(9) 0.8738(16) 0.039(4) Uani 1 1 d .
C215 C 0.3076(6) 0.6746(10) 0.890(2) 0.055(5) Uani 1 1 d .
H21A H 0.3120 0.6597 1.0190 0.066 Uiso 1 1 calc R
H21B H 0.3065 0.6309 0.8154 0.066 Uiso 1 1 calc R
C216 C 0.2588(7) 0.7155(10) 0.826(2) 0.061(5) Uani 1 1 d .
H21C H 0.2497 0.7202 0.6915 0.074 Uiso 1 1 calc R
H21D H 0.2330 0.6893 0.8645 0.074 Uiso 1 1 calc R
C217 C 0.2660(6) 0.7882(11) 0.915(2) 0.063(5) Uani 1 1 d .
H21E H 0.2360 0.8160 0.8726 0.076 Uiso 1 1 calc R
H21F H 0.2717 0.7821 1.0487 0.076 Uiso 1 1 calc R
C218 C 0.3045(8) 0.9050(11) 0.900(2) 0.078(6) Uiso 1 1 d .
H21G H 0.3162 0.9165 1.0313 0.094 Uiso 1 1 calc R
H21H H 0.2706 0.9206 0.8602 0.094 Uiso 1 1 calc R
C219 C 0.3332(5) 0.9454(7) 0.7957(16) 0.060(3) Uiso 1 1 d .
H21I H 0.3322 0.9970 0.8235 0.072 Uiso 1 1 calc R
H21J H 0.3193 0.9388 0.6630 0.072 Uiso 1 1 calc R
C220 C 0.3887(6) 0.9178(8) 0.849(2) 0.057(5) Uani 1 1 d .
H22A H 0.4054 0.9361 0.7587 0.069 Uiso 1 1 calc R
H22B H 0.4052 0.9369 0.9706 0.069 Uiso 1 1 calc R
C221 C 0.3912(6) 0.8361(8) 0.8534(18) 0.042(4) Uani 1 1 d .
C222 C 0.3498(5) 0.7943(9) 0.8694(16) 0.036(4) Uani 1 1 d .
N11 N 0.3011(5) 0.3625(9) 0.8847(16) 0.054(4) Uani 1 1 d .
N12 N 0.5749(5) 0.1718(7) 0.8262(16) 0.055(4) Uani 1 1 d .
N21 N 0.5751(5) 0.6362(7) 0.8218(15) 0.048(3) Uani 1 1 d .
N22 N 0.3066(5) 0.8307(8) 0.8769(15) 0.057(4) Uani 1 1 d .
O11 O 0.4099(4) 0.1589(5) 0.8716(11) 0.046(3) Uani 1 1 d .
O12 O 0.3311(5) 0.1469(6) 0.8817(14) 0.059(3) Uani 1 1 d .
O22 O 0.5473(4) 0.8587(6) 0.8231(15) 0.064(3) Uani 1 1 d .
O1S O 0.3601(5) 0.4850(6) 0.8598(19) 0.138(4) Uiso 1 1 d .
O2S O 0.5067(6) 0.5086(7) 0.705(2) 0.172(5) Uiso 1 1 d .

loop_
_atom_site_aniso_label
_atom_site_aniso_U_11
_atom_site_aniso_U_22
_atom_site_aniso_U_33
_atom_site_aniso_U_23
_atom_site_aniso_U_13
_atom_site_aniso_U_12
C11 0.041(12) 0.065(12) 0.042(7) -0.008(7) 0.016(7) 0.003(10)
C12 0.047(11) 0.056(11) 0.066(8) 0.007(7) 0.009(7) -0.010(9)
C13 0.070(14) 0.066(12) 0.090(11) -0.006(9) 0.037(10) 0.027(11)
C14 0.044(12) 0.089(15) 0.090(12) 0.011(10) 0.026(9) 0.018(11)
C15 0.078(17) 0.072(14) 0.077(10) -0.001(9) 0.024(10) 0.017(11)
C16 0.048(12) 0.048(11) 0.079(10) 0.010(7) 0.026(9) 0.011(9)
C17 0.035(11) 0.059(12) 0.038(7) 0.002(6) 0.000(6) 0.016(9)
C18 0.046(12) 0.038(10) 0.039(7) -0.011(6) 0.015(7) -0.005(9)
C19 0.031(12) 0.034(10) 0.059(8) 0.000(7) 0.019(7) 0.013(9)
C110 0.026(10) 0.042(10) 0.038(6) 0.003(6) 0.005(6) 0.002(8)
C111 0.047(11) 0.030(10) 0.039(6) -0.004(6) 0.014(6) 0.009(9)
C112 0.062(14) 0.068(12) 0.034(6) -0.007(7) 0.015(7) 0.004(12)
C113 0.044(11) 0.022(8) 0.054(7) -0.008(6) 0.025(7) 0.011(9)
C114 0.060(12) 0.051(10) 0.035(6) 0.000(6) 0.024(7) -0.007(10)
C115 0.067(14) 0.029(9) 0.050(7) -0.004(6) 0.022(8) -0.013(9)
C116 0.040(12) 0.055(11) 0.095(11) -0.014(9) 0.009(8) -0.018(9)
C117 0.050(13) 0.091(15) 0.073(9) 0.005(9) 0.019(8) -0.015(11)
C118 0.064(10) 0.046(8) 0.108(10) -0.015(6) 0.033(7) 0.019(7)
C120 0.054(13) 0.047(12) 0.107(12) 0.016(9) -0.004(10) 0.012(10)
C121 0.027(10) 0.042(10) 0.061(7) -0.015(7) 0.003(7) 0.017(9)
C122 0.063(14) 0.046(11) 0.035(7) 0.001(6) -0.002(7) 0.015(11)
C21 0.042(13) 0.052(11) 0.062(8) 0.010(7) 0.020(8) 0.016(9)
C22 0.059(13) 0.086(13) 0.075(9) -0.029(8) 0.011(8) 0.037(11)
C23 0.061(14) 0.073(12) 0.075(9) -0.023(8) 0.021(9) 0.007(11)
C24 0.051(15) 0.079(15) 0.096(12) 0.020(11) 0.037(11) 0.012(12)
C25 0.015(10) 0.061(12) 0.097(11) 0.002(9) 0.016(8) -0.003(8)
C26 0.035(11) 0.063(11) 0.050(7) -0.012(6) 0.013(7) -0.001(9)
C27 0.031(10) 0.058(13) 0.054(8) 0.001(7) 0.023(6) -0.003(9)
C28 0.028(12) 0.051(11) 0.058(8) 0.013(7) 0.015(7) 0.008(9)
C29 0.047(14) 0.080(15) 0.042(7) 0.013(7) 0.007(7) -0.008(11)
O21 0.031(7) 0.048(7) 0.077(6) 0.000(5) 0.018(5) 0.002(6)
C210 0.018(9) 0.040(10) 0.053(7) 0.001(6) 0.005(6) 0.005(9)
C211 0.024(11) 0.054(10) 0.041(7) 0.010(6) 0.006(6) 0.004(10)
C212 0.039(12) 0.031(9) 0.053(7) 0.002(6) 0.018(7) 0.011(9)
C213 0.041(11) 0.076(12) 0.040(6) 0.000(7) 0.010(6) -0.019(11)
C214 0.021(10) 0.052(11) 0.043(6) 0.001(6) 0.007(6) -0.002(9)
C215 0.026(11) 0.073(12) 0.073(9) 0.000(8) 0.027(7) 0.007(10)
C216 0.059(14) 0.075(12) 0.060(8) 0.003(8) 0.032(8) 0.006(10)
C217 0.029(10) 0.101(15) 0.062(9) -0.009(9) 0.015(7) 0.019(10)
C220 0.046(11) 0.048(11) 0.087(10) -0.003(7) 0.033(8) 0.014(9)
C221 0.042(11) 0.039(10) 0.055(7) 0.003(6) 0.031(7) -0.011(9)
C222 0.016(9) 0.057(11) 0.039(6) -0.011(6) 0.015(5) 0.011(8)
N11 0.026(9) 0.073(12) 0.068(7) -0.001(7) 0.017(6) -0.003(8)
N12 0.051(11) 0.046(9) 0.078(7) 0.003(6) 0.037(7) 0.017(9)
N21 0.049(10) 0.048(9) 0.050(6) -0.005(5) 0.016(6) 0.008(7)
N22 0.030(10) 0.077(11) 0.063(7) -0.007(7) 0.010(6) 0.007(9)
O11 0.035(7) 0.048(7) 0.055(5) 0.006(5) 0.010(5) 0.000(6)
O12 0.054(9) 0.053(9) 0.076(7) 0.000(5) 0.025(6) -0.005(6)
O22 0.033(8) 0.067(9) 0.094(7) 0.000(6) 0.018(6) -0.005(6)

loop_
_atom_type_symbol
_atom_type_description
_atom_type_scat_dispersion_real
_atom_type_scat_dispersion_imag
_atom_type_scat_source
C C 0.0033 0.0016 'International Tables Vol C Tables 4.2.6.8 and 6.1.1.4'
H H 0.0000 0.0000 'International Tables Vol C Tables 4.2.6.8 and 6.1.1.4'
N N 0.0061 0.0033 'International Tables Vol C Tables 4.2.6.8 and 6.1.1.4'
O O 0.0106 0.0060 'International Tables Vol C Tables 4.2.6.8 and 6.1.1.4'

loop_
_geom_angle_atom_site_label_1
_geom_angle_atom_site_label_2
_geom_angle_atom_site_label_3
_geom_angle
C12 C11 C16 120.0
C12 C11 N11 117.7(10)
C16 C11 N11 122.3(10)
C11 C12 C13 120.0
C11 C12 H12 120.0
C13 C12 H12 120.0
C12 C13 C14 120.0
C12 C13 H13 120.0
C14 C13 H13 120.0
C13 C14 C15 120.0
C13 C14 H14 120.0
C15 C14 H14 120.0
C16 C15 C14 120.0
C16 C15 H15 120.0
C14 C15 H15 120.0
C15 C16 C11 120.0
C15 C16 H16 120.0
C11 C16 H16 120.0
N11 C17 C18 122.7(16)
N11 C17 H17 118.8
C18 C17 H17 118.5
C112 C18 C19 119.5(10)
C112 C18 C17 124.7(12)
C19 C18 C17 115.8(12)
O12 C19 O11 119.7(10)
O12 C19 C18 122.9(11)
O11 C19 C18 117.4(10)
O11 C110 C111 120.7(9)
O11 C110 C121 115.5(11)
C111 C110 C121 123.6(12)
C113 C111 C110 117.3(11)
C113 C111 C112 125.8(12)
C110 C111 C112 117.0(10)
C18 C112 C111 122.1(11)
C18 C112 H112 119.1
C111 C112 H112 118.8
C114 C113 C111 125.1(13)
C114 C113 H113 117.6
C111 C113 H113 117.3
C113 C114 C115 125.0(14)
C113 C114 C122 117.7(15)
C115 C114 C122 117.2(15)
C116 C115 C114 111.5(13)
C116 C115 H11A 109.1
C114 C115 H11A 109.5
C116 C115 H11B 109.3
C114 C115 H11B 109.5
H11A C115 H11B 108.0
C115 C116 C117 114.6(14)
C115 C116 H11C 108.3
C117 C116 H11C 108.7
C115 C116 H11D 109.0
C117 C116 H11D 108.6
H11C C116 H11D 107.5
N12 C117 C116 108.1(14)
N12 C117 H11E 110.3
C116 C117 H11E 110.2
N12 C117 H11F 110.0
C116 C117 H11F 109.9
H11E C117 H11F 108.4
C119 C118 N12 115.4(16)
C119 C118 H11G 108.3
N12 C118 H11G 108.1
C119 C118 H11H 108.7
N12 C118 H11H 108.6
H11G C118 H11H 107.4
C120 C119 C118 129(2)
C120 C119 H11I 105.0
C118 C119 H11I 105.1
C120 C119 H11J 105.2
C118 C119 H11J 104.9
H11I C119 H11J 105.9
C119 C120 C121 111.9(19)
C119 C120 H12A 109.2
C121 C120 H12A 109.2
C119 C120 H12B 109.3
C121 C120 H12B 109.2
H12A C120 H12B 107.9
C122 C121 C110 116.8(14)
C122 C121 C120 122.8(15)
C110 C121 C120 120.1(15)
N12 C122 C121 120.9(15)
N12 C122 C114 119.8(17)
C121 C122 C114 119.3(16)
C22 C21 C26 120.0
C22 C21 N21 118.7(8)
C26 C21 N21 121.2(8)
C23 C22 C21 120.0
C23 C22 H22 120.0
C21 C22 H22 120.0
C24 C23 C22 120.0
C24 C23 H23 120.0
C22 C23 H23 120.0
C23 C24 C25 120.0
C23 C24 H24 120.0
C25 C24 H24 120.0
C24 C25 C26 120.0
C24 C25 H25 120.0
C26 C25 H25 120.0
C25 C26 C21 120.0
C25 C26 H26 120.0
C21 C26 H26 120.0
N21 C27 C28 126.6(14)
N21 C27 H27 116.5
C28 C27 H27 116.9
C29 C28 C212 120.0
C29 C28 C27 118.9(10)
C212 C28 C27 121.1(10)
O22 C29 C28 130.7(9)
O22 C29 O21 109.3(9)
C28 C29 O21 120.0
C210 O21 C29 120.0
C221 C210 O21 117.5(9)
C221 C210 C211 122.4(9)
O21 C210 C211 120.0
C212 C211 C210 120.0
C212 C211 C213 123.1(10)
C210 C211 C213 116.9(10)
C211 C212 C28 120.0
C211 C212 H212 120.0
C28 C212 H212 120.0
C214 C213 C211 121.6(15)
C214 C213 H213 119.0
C211 C213 H213 119.4
C222 C214 C213 118.5(15)
C222 C214 C215 122.5(14)
C213 C214 C215 119.0(15)
C214 C215 C216 112.7(14)
C214 C215 H21A 108.9
C216 C215 H21A 109.3
C214 C215 H21B 108.9
C216 C215 H21B 109.1
H21A C215 H21B 107.8
C217 C216 C215 106.8(14)
C217 C216 H21C 110.4
C215 C216 H21C 110.6
C217 C216 H21D 110.3
C215 C216 H21D 110.0
H21C C216 H21D 108.6
N22 C217 C216 115.1(13)
N22 C217 H21E 108.4
C216 C217 H21E 108.7
N22 C217 H21F 108.4
C216 C217 H21F 108.5
H21E C217 H21F 107.5
N22 C218 C219 113.2(15)
N22 C218 H21G 109.4
C219 C218 H21G 109.0
N22 C218 H21H 108.7
C219 C218 H21H 108.7
H21G C218 H21H 107.8
C218 C219 C220 110.2(12)
C218 C219 H21I 109.9
C220 C219 H21I 109.7
C218 C219 H21J 109.5
C220 C219 H21J 109.4
H21I C219 H21J 108.1
C221 C220 C219 111.2(13)
C221 C220 H22A 109.4
C219 C220 H22A 109.4
C221 C220 H22B 109.5
C219 C220 H22B 109.3
H22A C220 H22B 108.0
C210 C221 C222 119.0(13)
C210 C221 C220 120.7(12)
C222 C221 C220 120.3(14)
C214 C222 N22 119.7(15)
C214 C222 C221 121.4(14)
N22 C222 C221 118.9(15)
C17 N11 C11 118.6(15)
C122 N12 C117 123.8(15)
C122 N12 C118 118.1(15)
C117 N12 C118 116.8(14)
C27 N21 C21 118.6(13)
C218 N22 C222 122.8(16)
C218 N22 C217 116.3(16)
C222 N22 C217 118.6(15)
C110 O11 C19 123.4(8)

loop_
_geom_bond_atom_site_label_1
_geom_bond_atom_site_label_2
_geom_bond_distance
C11 C12 1.3900
C11 C16 1.3900
C11 N11 1.396(16)
C12 C13 1.3900
C12 H12 0.9300
C13 C14 1.3900
C13 H13 0.9300
C14 C15 1.3900
C14 H14 0.9300
C15 C16 1.3900
C15 H15 0.9300
C16 H16 0.9300
C17 N11 1.283(19)
C17 C18 1.482(18)
C17 H17 0.9300
C18 C112 1.377(13)
C18 C19 1.446(13)
C19 O12 1.203(16)
C19 O11 1.393(11)
C110 O11 1.365(12)
C110 C111 1.414(13)
C110 C121 1.420(18)
C111 C113 1.349(18)
C111 C112 1.438(13)
C112 H112 0.9300
C113 C114 1.345(19)
C113 H113 0.9300
C114 C115 1.49(2)
C114 C122 1.51(2)
C115 C116 1.47(2)
C115 H11A 0.9700
C115 H11B 0.9700
C116 C117 1.51(2)
C116 H11C 0.9700
C116 H11D 0.9700
C117 N12 1.456(19)
C117 H11E 0.9700
C117 H11F 0.9700
C118 C119 1.41(3)
C118 N12 1.47(2)
C118 H11G 0.9700
C118 H11H 0.9700
C119 C120 1.32(2)
C119 H11I 0.9700
C119 H11J 0.9700
C120 C121 1.48(2)
C120 H12A 0.9700
C120 H12B 0.9700
C121 C122 1.39(2)
C122 N12 1.36(2)
C21 C22 1.3900
C21 C26 1.3900
C21 N21 1.457(15)
C22 C23 1.3900
C22 H22 0.9300
C23 C24 1.3900
C23 H23 0.9300
C24 C25 1.3900
C24 H24 0.9300
C25 C26 1.3900
C25 H25 0.9300
C26 H26 0.9300
C27 N21 1.252(17)
C27 C28 1.431(17)
C27 H27 0.9300
C28 C29 1.3900
C28 C212 1.3900
C29 O22 1.236(13)
C29 O21 1.3900
O21 C210 1.3900
C210 C221 1.340(17)
C210 C211 1.3900
C211 C212 1.3900
C211 C213 1.431(17)
C212 H212 0.9300
C213 C214 1.38(2)
C213 H213 0.9300
C214 C222 1.360(19)
C214 C215 1.51(2)
C215 C216 1.53(2)
C215 H21A 0.9700
C215 H21B 0.9700
C216 C217 1.48(2)
C216 H21C 0.9700
C216 H21D 0.9700
C217 N22 1.47(2)
C217 H21E 0.9700
C217 H21F 0.9700
C218 N22 1.38(2)
C218 C219 1.45(2)
C218 H21G 0.9700
C218 H21H 0.9700
C219 C220 1.595(18)
C219 H21I 0.9700
C219 H21J 0.9700
C220 C221 1.499(19)
C220 H22A 0.9700
C220 H22B 0.9700
C221 C222 1.425(19)
C222 N22 1.399(18)

loop_
_geom_torsion_atom_site_label_1
_geom_torsion_atom_site_label_2
_geom_torsion_atom_site_label_3
_geom_torsion_atom_site_label_4
_geom_torsion
C16 C11 C12 C13 0.0
N11 C11 C12 C13 -178.4(10)
C11 C12 C13 C14 0.0
C12 C13 C14 C15 0.0
C13 C14 C15 C16 0.0
C14 C15 C16 C11 0.0
C12 C11 C16 C15 0.0
N11 C11 C16 C15 178.3(11)
N11 C17 C18 C112 4.5(18)
N11 C17 C18 C19 -176.1(12)
C112 C18 C19 O12 -177.3(11)
C17 C18 C19 O12 3.2(15)
C112 C18 C19 O11 2.2(12)
C17 C18 C19 O11 -177.3(9)
O11 C110 C111 C113 -178.1(10)
C121 C110 C111 C113 -2.8(15)
O11 C110 C111 C112 1.3(11)
C121 C110 C111 C112 176.6(10)
C19 C18 C112 C111 -2.0(12)
C17 C18 C112 C111 177.4(10)
C113 C111 C112 C18 179.7(11)
C110 C111 C112 C18 0.3(11)
C110 C111 C113 C114 1.8(18)
C112 C111 C113 C114 -177.6(11)
C111 C113 C114 C115 179.7(12)
C111 C113 C114 C122 -0.8(19)
C113 C114 C115 C116 154.8(13)
C122 C114 C115 C116 -24.7(16)
C114 C115 C116 C117 53.7(18)
C115 C116 C117 N12 -55.7(19)
N12 C118 C119 C120 11(3)
C118 C119 C120 C121 1(3)
O11 C110 C121 C122 178.3(10)
C111 C110 C121 C122 2.8(17)
O11 C110 C121 C120 -7.0(17)
C111 C110 C121 C120 177.4(12)
C119 C120 C121 C122 -8(2)
C119 C120 C121 C110 177.3(16)
C110 C121 C122 N12 177.7(10)
C120 C121 C122 N12 3(2)
C110 C121 C122 C114 -1.7(18)
C120 C121 C122 C114 -176.2(13)
C113 C114 C122 N12 -178.7(12)
C115 C114 C122 N12 0.8(17)
C113 C114 C122 C121 0.7(17)
C115 C114 C122 C121 -179.7(12)
C26 C21 C22 C23 0.0
N21 C21 C22 C23 177.1(10)
C21 C22 C23 C24 0.0
C22 C23 C24 C25 0.0
C23 C24 C25 C26 0.0
C24 C25 C26 C21 0.0
C22 C21 C26 C25 0.0
N21 C21 C26 C25 -177.1(10)
N21 C27 C28 C29 178.0(11)
N21 C27 C28 C212 -0.6(17)
C212 C28 C29 O22 177.1(11)
C27 C28 C29 O22 -1.5(11)
C212 C28 C29 O21 0.0
C27 C28 C29 O21 -178.6(9)
O22 C29 O21 C210 -177.7(8)
C28 C29 O21 C210 0.0
C29 O21 C210 C221 -176.1(9)
C29 O21 C210 C211 0.0
C221 C210 C211 C212 175.9(9)
O21 C210 C211 C212 0.0
C221 C210 C211 C213 -3.4(11)
O21 C210 C211 C213 -179.3(9)
C210 C211 C212 C28 0.0
C213 C211 C212 C28 179.3(9)
C29 C28 C212 C211 0.0
C27 C28 C212 C211 178.6(9)
C212 C211 C213 C214 -178.8(9)
C210 C211 C213 C214 0.5(15)
C211 C213 C214 C222 0.7(19)
C211 C213 C214 C215 -178.7(10)
C222 C214 C215 C216 22.2(18)
C213 C214 C215 C216 -158.4(12)
C214 C215 C216 C217 -47.1(16)
C215 C216 C217 N22 56.0(17)
N22 C218 C219 C220 -55.4(18)
C218 C219 C220 C221 45.2(16)
O21 C210 C221 C222 -179.1(9)
C211 C210 C221 C222 4.9(15)
O21 C210 C221 C220 -2.7(15)
C211 C210 C221 C220 -178.8(10)
C219 C220 C221 C210 164.6(11)
C219 C220 C221 C222 -19.1(18)
C213 C214 C222 N22 179.5(11)
C215 C214 C222 N22 -1.1(19)
C213 C214 C222 C221 0.8(19)
C215 C214 C222 C221 -179.8(12)
C210 C221 C222 C214 -3.6(19)
C220 C221 C222 C214 -179.9(12)
C210 C221 C222 N22 177.7(10)
C220 C221 C222 N22 1(2)
C18 C17 N11 C11 175.3(10)
C12 C11 N11 C17 141.9(11)
C16 C11 N11 C17 -36.5(15)
C121 C122 N12 C117 175.8(13)
C114 C122 N12 C117 -5(2)
C121 C122 N12 C118 9(2)
C114 C122 N12 C118 -171.4(11)
C116 C117 N12 C122 31(2)
C116 C117 N12 C118 -162.6(15)
C119 C118 N12 C122 -16(2)
C119 C118 N12 C117 176.8(16)
C28 C27 N21 C21 -177.2(10)
C22 C21 N21 C27 -139.2(11)
C26 C21 N21 C27 37.9(14)
C219 C218 N22 C222 40(2)
C219 C218 N22 C217 -157.5(13)
C214 C222 N22 C218 170.5(13)
C221 C222 N22 C218 -11(2)
C214 C222 N22 C217 8.2(18)
C221 C222 N22 C217 -173.1(11)
C216 C217 N22 C218 158.4(14)
C216 C217 N22 C222 -38.1(19)
C111 C110 O11 C19 -1.1(11)
C121 C110 O11 C19 -176.8(10)
O12 C19 O11 C110 178.9(11)
C18 C19 O11 C110 -0.6(11)
